data_7203105
loop_
_publ_author_name
'Karmakar, Tapan K.'
'Arom\'i, Guillem'
'Ghosh, Barindra K.'
'Usman, A.'
'Fun, Hoong-Kun'
'Mallah, Talal'
'Behrens, U.'
'Solans, Xavier'
'Chandra, Swapan K.'

_publ_section_title
;
 Unexpected diversity and novel features within a family of new
 azide-bridged MnII complexes of pyridyl/imine ligands
;
_journal_issue 3
_journal_name_full 'Journal of Materials Chemistry'
_journal_page_first 278
_journal_paper_doi 10.1039/b510701f
_journal_volume 16
_journal_year 2006
_chemical_formula_moiety 'C42 H42 Mn2 N15, 3(Cl O4)'
_chemical_formula_sum 'C42 H42 Cl3 Mn2 N15 O12'
_chemical_formula_weight 1165.12
_chemical_name_systematic
;
?
;
_space_group_IT_number 15
_symmetry_cell_setting monoclinic
_symmetry_space_group_name_Hall '-C 2yc'
_symmetry_space_group_name_H-M 'C 1 2/c 1'
_atom_sites_solution_hydrogens geom
_atom_sites_solution_primary direct
_atom_sites_solution_secondary difmap
_audit_creation_method SHELXL-97
_cell_angle_alpha 90.00
_cell_angle_beta 118.309(1)
_cell_angle_gamma 90.00
_cell_formula_units_Z 4
_cell_length_a 19.5706(3)
_cell_length_b 20.7246(5)
_cell_length_c 14.1497(3)
_cell_measurement_reflns_used 6523
_cell_measurement_temperature 293(2)
_cell_measurement_theta_max 28.37
_cell_measurement_theta_min 2.56
_cell_volume 5052.65(19)
_computing_cell_refinement 'SAINT (Siemens, 1996)'
_computing_data_collection 'SMART (Siemens, 1996)'
_computing_data_reduction SAINT
_computing_molecular_graphics SHELXTL
_computing_publication_material
;
SHELXTL, PARST (Nardelli, 1995) and PLATON (Spek, 1990)
;
_computing_structure_refinement SHELXTL
_computing_structure_solution 'SHELXTL (Sheldrick, 1997)'
_diffrn_ambient_temperature 183(2)
_diffrn_detector_area_resol_mean 8.33
_diffrn_measured_fraction_theta_full 0.978
_diffrn_measured_fraction_theta_max 0.978
_diffrn_measurement_device_type
;
Siemens SMART CCD area detector diffractometer
;
_diffrn_measurement_method '\w scans'
_diffrn_radiation_monochromator graphite
_diffrn_radiation_source 'fine-focus sealed tube'
_diffrn_radiation_type MoK\a
_diffrn_radiation_wavelength 0.71073
_diffrn_reflns_av_R_equivalents 0.1317
_diffrn_reflns_av_sigmaI/netI 0.1672
_diffrn_reflns_limit_h_max 26
_diffrn_reflns_limit_h_min -21
_diffrn_reflns_limit_k_max 19
_diffrn_reflns_limit_k_min -27
_diffrn_reflns_limit_l_max 18
_diffrn_reflns_limit_l_min -18
_diffrn_reflns_number 14878
_diffrn_reflns_theta_full 28.31
_diffrn_reflns_theta_max 28.31
_diffrn_reflns_theta_min 2.56
_diffrn_standards_decay_% 0
_exptl_absorpt_coefficient_mu 0.734
_exptl_absorpt_correction_T_max 0.8321
_exptl_absorpt_correction_T_min 0.7104
_exptl_absorpt_correction_type empirical
_exptl_absorpt_process_details 'SADABS (Sheldrick, 1996)'
_exptl_crystal_colour yellow
_exptl_crystal_density_diffrn 1.540
_exptl_crystal_density_method 'not measured'
_exptl_crystal_description block
_exptl_crystal_F_000 2408
_exptl_crystal_size_max 0.50
_exptl_crystal_size_mid 0.36
_exptl_crystal_size_min 0.26
_refine_diff_density_max 0.730
_refine_diff_density_min -0.699
_refine_diff_density_rms 0.142
_refine_ls_extinction_expression Fc^*^=kFc[1+0.001xFc^2^\l^3^/sin(2\q)]^-1/4^
_refine_ls_extinction_method SHELXL
_refine_ls_goodness_of_fit_ref 0.876
_refine_ls_hydrogen_treatment constr
_refine_ls_matrix_type full
_refine_ls_number_parameters 337
_refine_ls_number_reflns 6147
_refine_ls_number_restraints 0
_refine_ls_restrained_S_all 0.876
_refine_ls_R_factor_all 0.1684
_refine_ls_R_factor_gt 0.0877
_refine_ls_shift/su_max 0.000
_refine_ls_shift/su_mean 0.000
_refine_ls_structure_factor_coef Fsqd
_refine_ls_weighting_details 'calc w=1/[\s^2^(Fo^2^)+(0.1192P)^2^] where P=(Fo^2^+2Fc^2^)/3'
_refine_ls_weighting_scheme calc
_refine_ls_wR_factor_gt 0.2214
_refine_ls_wR_factor_ref 0.2506
_reflns_number_gt 2503
_reflns_number_total 6147
_reflns_threshold_expression I>2sigma(I)
_cod_data_source_file b510701f.txt
_cod_data_source_block tm45m
_cod_depositor_comments
;
The following automatic conversions were performed:
'_symmetry_cell_setting' value 'Monoclinic' changed to 'monoclinic'
according to '/home/saulius/struct/CIF-dictionaries/cif_core.dic'
dictionary named 'cif_core.dic' version 2.4.1 from 2010-06-29.

Automatic conversion script
Id: cif_fix_enum 1527 2010-12-29 10:47:43Z saulius 
;
_cod_original_cell_volume 5052.65(18)
_cod_original_sg_symbol_H-M C2/c
_cod_database_code 7203105

loop_
_symmetry_equiv_pos_as_xyz
'x, y, z'
'-x, y, -z+1/2'
'x+1/2, y+1/2, z'
'-x+1/2, y+1/2, -z+1/2'
'-x, -y, -z'
'x, -y, z-1/2'
'-x+1/2, -y+1/2, -z'
'x+1/2, -y+1/2, z-1/2'

loop_
_atom_site_label
_atom_site_type_symbol
_atom_site_fract_x
_atom_site_fract_y
_atom_site_fract_z
_atom_site_U_iso_or_equiv
_atom_site_adp_type
_atom_site_occupancy
_atom_site_symmetry_multiplicity
_atom_site_calc_flag
_atom_site_refinement_flags
_atom_site_disorder_assembly
_atom_site_disorder_group
Mn1 Mn 0.26670(4) 0.25033(3) 0.24139(6) 0.0538(3) Uani 1 1 d . . .
Cl1 Cl 0.30724(11) -0.00130(8) 0.03717(14) 0.0868(5) Uani 1 1 d . . .
Cl2 Cl 0.0000 0.11423(11) 0.2500 0.0835(7) Uani 1 2 d S . .
O1 O 0.2474(8) 0.0325(8) 0.0179(9) 0.346(8) Uani 1 1 d . . .
O2 O 0.3217(6) 0.0149(4) -0.0450(6) 0.233(4) Uani 1 1 d . . .
O3 O 0.3697(6) 0.0159(3) 0.1359(6) 0.235(5) Uani 1 1 d . . .
O4 O 0.3006(5) -0.0691(3) 0.0323(6) 0.184(3) Uani 1 1 d . . .
O5 O 0.0020(6) 0.0829(4) 0.1727(7) 0.245(5) Uani 1 1 d . . .
O7 O 0.0568(6) 0.1573(5) 0.2983(5) 0.267(5) Uani 1 1 d . . .
N1 N 0.2931(2) 0.14189(18) 0.2798(3) 0.0613(11) Uani 1 1 d . . .
N2 N 0.1550(3) 0.19452(19) 0.1582(4) 0.0656(11) Uani 1 1 d . . .
N3 N 0.2917(3) 0.2762(2) 0.4114(4) 0.0660(12) Uani 1 1 d . . .
N4 N 0.3215(2) 0.34927(18) 0.2759(3) 0.0527(10) Uani 1 1 d . . .
N5 N 0.2681(3) 0.2520(3) 0.0878(4) 0.0901(17) Uani 1 1 d . . .
N8 N 0.4147(2) 0.2220(2) 0.3311(3) 0.0539(10) Uani 1 1 d . . .
N7 N 0.1433(3) 0.3210(2) 0.1868(3) 0.0644(11) Uani 1 1 d . . .
N6 N 0.2500 0.2500 0.0000 0.0494(13) Uani 1 2 d S . .
C1 C 0.4762(3) 0.2616(3) 0.3564(4) 0.0649(14) Uani 1 1 d . . .
H1A H 0.4686 0.3060 0.3507 0.078 Uiso 1 1 calc R . .
C2 C 0.5490(3) 0.2374(3) 0.3902(4) 0.0720(16) Uani 1 1 d . . .
H2A H 0.5900 0.2655 0.4056 0.086 Uiso 1 1 calc R . .
C3 C 0.5624(3) 0.1722(3) 0.4019(4) 0.0765(17) Uani 1 1 d . . .
H3A H 0.6122 0.1557 0.4264 0.092 Uiso 1 1 calc R . .
C4 C 0.5011(3) 0.1321(3) 0.3767(4) 0.0729(16) Uani 1 1 d . . .
H4A H 0.5082 0.0876 0.3827 0.087 Uiso 1 1 calc R . .
C5 C 0.4274(3) 0.1587(3) 0.3418(4) 0.0582(13) Uani 1 1 d . . .
C6 C 0.3601(3) 0.1181(3) 0.3127(4) 0.0687(15) Uani 1 1 d . . .
H6A H 0.3663 0.0735 0.3184 0.082 Uiso 1 1 calc R . .
C7 C 0.2260(3) 0.0988(3) 0.2453(6) 0.0862(19) Uani 1 1 d . . .
H7B H 0.2077 0.0984 0.2981 0.103 Uiso 1 1 calc R . .
H7C H 0.2398 0.0552 0.2363 0.103 Uiso 1 1 calc R . .
C8 C 0.1646(4) 0.1249(3) 0.1405(5) 0.0848(18) Uani 1 1 d . . .
H8B H 0.1802 0.1201 0.0853 0.102 Uiso 1 1 calc R . .
H8C H 0.1161 0.1019 0.1180 0.102 Uiso 1 1 calc R . .
C9 C 0.0885(3) 0.2179(3) 0.1302(4) 0.0660(14) Uani 1 1 d . . .
H9A H 0.0450 0.1914 0.0986 0.079 Uiso 1 1 calc R . .
C10 C 0.0797(3) 0.2848(2) 0.1467(4) 0.0538(12) Uani 1 1 d . . .
C11 C 0.0067(3) 0.3108(3) 0.1154(4) 0.0655(14) Uani 1 1 d . . .
H11A H -0.0371 0.2846 0.0862 0.079 Uiso 1 1 calc R . .
C12 C 0.0003(4) 0.3748(3) 0.1281(5) 0.0827(18) Uani 1 1 d . . .
H12A H -0.0477 0.3934 0.1096 0.099 Uiso 1 1 calc R . .
C13 C 0.0662(4) 0.4118(3) 0.1688(5) 0.0869(19) Uani 1 1 d . . .
H13A H 0.0635 0.4560 0.1775 0.104 Uiso 1 1 calc R . .
C14 C 0.1361(4) 0.3830(3) 0.1966(5) 0.0818(17) Uani 1 1 d . . .
H14A H 0.1803 0.4087 0.2237 0.098 Uiso 1 1 calc R . .
C15 C 0.3375(3) 0.3852(3) 0.2096(5) 0.0748(16) Uani 1 1 d . . .
H15A H 0.3186 0.3731 0.1383 0.090 Uiso 1 1 calc R . .
C16 C 0.3829(4) 0.4410(3) 0.2491(7) 0.096(2) Uani 1 1 d . . .
H16A H 0.3958 0.4650 0.2043 0.115 Uiso 1 1 calc R . .
C17 C 0.4078(4) 0.4600(3) 0.3505(7) 0.100(2) Uani 1 1 d . . .
H17A H 0.4381 0.4970 0.3759 0.120 Uiso 1 1 calc R . .
C18 C 0.3891(4) 0.4258(3) 0.4158(5) 0.0835(17) Uani 1 1 d . . .
H18A H 0.4048 0.4389 0.4860 0.100 Uiso 1 1 calc R . .
C19 C 0.3458(3) 0.3706(2) 0.3743(4) 0.0554(12) Uani 1 1 d . . .
C20 C 0.3246(3) 0.3299(3) 0.4445(4) 0.0699(15) Uani 1 1 d . . .
H20A H 0.3357 0.3445 0.5125 0.084 Uiso 1 1 calc R . .
C21 C 0.2759(6) 0.2358(3) 0.4842(8) 0.148(4) Uani 1 1 d . . .
H21A H 0.2544 0.1950 0.4491 0.222 Uiso 1 1 d R . .
H21B H 0.3246 0.2267 0.5479 0.222 Uiso 1 1 d R . .

loop_
_atom_site_aniso_label
_atom_site_aniso_U_11
_atom_site_aniso_U_22
_atom_site_aniso_U_33
_atom_site_aniso_U_23
_atom_site_aniso_U_13
_atom_site_aniso_U_12
Mn1 0.0540(5) 0.0540(5) 0.0663(5) 0.0000(3) 0.0390(4) -0.0060(3)
Cl1 0.0967(13) 0.0769(11) 0.0858(11) 0.0127(8) 0.0425(10) 0.0148(9)
Cl2 0.0817(16) 0.0714(14) 0.1159(18) 0.000 0.0621(14) 0.000
O1 0.305(13) 0.495(19) 0.263(12) 0.102(10) 0.155(10) 0.293(13)
O2 0.311(11) 0.291(10) 0.151(6) -0.011(6) 0.155(7) -0.089(8)
O3 0.317(11) 0.158(6) 0.135(6) -0.018(4) 0.030(7) -0.051(7)
O4 0.187(8) 0.113(5) 0.225(7) -0.010(4) 0.075(6) -0.025(5)
O5 0.318(13) 0.188(7) 0.221(7) -0.086(6) 0.121(8) 0.068(7)
O7 0.292(11) 0.380(11) 0.132(6) -0.048(6) 0.103(6) -0.228(10)
N1 0.050(3) 0.050(2) 0.088(3) -0.002(2) 0.036(2) -0.0011(19)
N2 0.059(3) 0.057(3) 0.093(3) -0.003(2) 0.045(2) -0.003(2)
N3 0.084(3) 0.055(2) 0.096(3) 0.007(2) 0.072(3) 0.004(2)
N4 0.047(2) 0.055(2) 0.066(3) 0.014(2) 0.035(2) 0.0002(18)
N5 0.078(4) 0.140(5) 0.065(3) -0.002(3) 0.045(3) 0.006(3)
N8 0.042(2) 0.067(3) 0.062(2) 0.010(2) 0.032(2) 0.0071(19)
N7 0.052(3) 0.054(3) 0.089(3) 0.000(2) 0.035(2) 0.009(2)
N6 0.030(3) 0.063(3) 0.064(4) 0.000(3) 0.030(3) -0.006(2)
C1 0.049(3) 0.082(4) 0.070(3) 0.009(3) 0.034(3) 0.001(3)
C2 0.045(3) 0.110(5) 0.069(3) 0.005(3) 0.034(3) 0.002(3)
C3 0.040(3) 0.122(5) 0.071(4) 0.012(3) 0.030(3) 0.019(3)
C4 0.067(4) 0.080(4) 0.078(4) 0.007(3) 0.039(3) 0.029(3)
C5 0.056(3) 0.070(3) 0.058(3) 0.007(2) 0.035(3) 0.016(3)
C6 0.069(4) 0.056(3) 0.090(4) 0.009(3) 0.045(3) 0.015(3)
C7 0.073(4) 0.049(3) 0.149(6) 0.007(3) 0.063(4) 0.001(3)
C8 0.077(4) 0.054(3) 0.129(5) -0.010(3) 0.054(4) -0.006(3)
C9 0.046(3) 0.072(4) 0.087(4) 0.012(3) 0.037(3) -0.004(3)
C10 0.047(3) 0.058(3) 0.068(3) -0.001(2) 0.038(3) -0.001(2)
C11 0.049(3) 0.083(4) 0.072(3) 0.006(3) 0.035(3) 0.008(3)
C12 0.072(4) 0.103(5) 0.078(4) 0.002(4) 0.040(3) 0.029(4)
C13 0.085(5) 0.064(4) 0.103(5) -0.003(3) 0.037(4) 0.023(3)
C14 0.067(4) 0.067(4) 0.103(4) -0.017(3) 0.033(4) -0.001(3)
C15 0.078(4) 0.072(4) 0.092(4) 0.032(3) 0.055(3) 0.010(3)
C16 0.098(5) 0.062(4) 0.150(7) 0.037(4) 0.076(5) -0.004(4)
C17 0.096(6) 0.063(4) 0.145(7) 0.000(4) 0.060(5) -0.024(3)
C18 0.079(4) 0.072(4) 0.098(4) -0.007(3) 0.042(4) -0.013(3)
C19 0.047(3) 0.057(3) 0.067(3) 0.002(2) 0.030(2) -0.004(2)
C20 0.088(4) 0.071(4) 0.076(4) -0.006(3) 0.060(3) 0.003(3)
C21 0.238(11) 0.108(6) 0.232(10) 0.051(6) 0.221(10) 0.047(6)

loop_
_atom_type_symbol
_atom_type_description
_atom_type_scat_dispersion_real
_atom_type_scat_dispersion_imag
_atom_type_scat_source
C C 0.0033 0.0016 'International Tables Vol C Tables 4.2.6.8 and 6.1.1.4'
H H 0.0000 0.0000 'International Tables Vol C Tables 4.2.6.8 and 6.1.1.4'
N N 0.0061 0.0033 'International Tables Vol C Tables 4.2.6.8 and 6.1.1.4'
O O 0.0106 0.0060 'International Tables Vol C Tables 4.2.6.8 and 6.1.1.4'
Cl Cl 0.1484 0.1585 'International Tables Vol C Tables 4.2.6.8 and 6.1.1.4'
Mn Mn 0.3368 0.7283 'International Tables Vol C Tables 4.2.6.8 and 6.1.1.4'

loop_
_geom_angle_atom_site_label_1
_geom_angle_atom_site_label_2
_geom_angle_atom_site_label_3
_geom_angle
_geom_angle_site_symmetry_1
_geom_angle_site_symmetry_3
_geom_angle_publ_flag
N5 Mn1 N2 87.42(18) . . ?
N5 Mn1 N4 88.36(17) . . ?
N2 Mn1 N4 145.52(15) . . ?
N5 Mn1 N3 161.33(19) . . ?
N2 Mn1 N3 110.02(16) . . ?
N4 Mn1 N3 73.51(15) . . ?
N5 Mn1 N1 98.18(17) . . ?
N2 Mn1 N1 71.16(15) . . ?
N4 Mn1 N1 143.26(16) . . ?
N3 Mn1 N1 93.93(15) . . ?
O1 Cl1 O2 102.8(7) . . ?
O1 Cl1 O3 110.6(8) . . ?
O2 Cl1 O3 110.7(6) . . ?
O1 Cl1 O4 118.8(9) . . ?
O2 Cl1 O4 104.8(5) . . ?
O3 Cl1 O4 108.7(4) . . ?
O5 Cl2 O5 119.5(9) . 2 ?
O5 Cl2 O7 114.8(7) . . ?
O5 Cl2 O7 104.8(5) 2 . ?
O5 Cl2 O7 104.8(5) . 2 ?
O5 Cl2 O7 114.8(7) 2 2 ?
O7 Cl2 O7 96.0(11) . 2 ?
C6 N1 C7 119.6(4) . . ?
C6 N1 Mn1 122.9(4) . . ?
C7 N1 Mn1 116.6(3) . . ?
C9 N2 C8 120.8(5) . . ?
C9 N2 Mn1 124.6(4) . . ?
C8 N2 Mn1 114.6(3) . . ?
C20 N3 C21 118.8(6) . . ?
C20 N3 Mn1 114.7(3) . . ?
C21 N3 Mn1 126.5(5) . . ?
C19 N4 C15 117.7(4) . . ?
C19 N4 Mn1 115.4(3) . . ?
C15 N4 Mn1 126.6(4) . . ?
N6 N5 Mn1 163.0(4) . . ?
C5 N8 C1 118.1(4) . . ?
C14 N7 C10 118.3(5) . . ?
N5 N6 N5 180.0(6) 7 . ?
N8 C1 C2 121.2(5) . . ?
N8 C1 H1A 119.4 . . ?
C2 C1 H1A 119.4 . . ?
C1 C2 C3 120.8(5) . . ?
C1 C2 H2A 119.6 . . ?
C3 C2 H2A 119.6 . . ?
C4 C3 C2 118.4(5) . . ?
C4 C3 H3A 120.8 . . ?
C2 C3 H3A 120.8 . . ?
C3 C4 C5 119.0(5) . . ?
C3 C4 H4A 120.5 . . ?
C5 C4 H4A 120.5 . . ?
N8 C5 C4 122.4(5) . . ?
N8 C5 C6 116.4(4) . . ?
C4 C5 C6 121.2(5) . . ?
N1 C6 C5 121.5(5) . . ?
N1 C6 H6A 119.3 . . ?
C5 C6 H6A 119.3 . . ?
N1 C7 C8 106.3(4) . . ?
N1 C7 H7B 110.5 . . ?
C8 C7 H7B 110.5 . . ?
N1 C7 H7C 110.5 . . ?
C8 C7 H7C 110.5 . . ?
H7B C7 H7C 108.7 . . ?
N2 C8 C7 106.8(5) . . ?
N2 C8 H8B 110.4 . . ?
C7 C8 H8B 110.4 . . ?
N2 C8 H8C 110.4 . . ?
C7 C8 H8C 110.4 . . ?
H8B C8 H8C 108.6 . . ?
N2 C9 C10 120.4(5) . . ?
N2 C9 H9A 119.8 . . ?
C10 C9 H9A 119.8 . . ?
N7 C10 C11 122.1(5) . . ?
N7 C10 C9 117.2(4) . . ?
C11 C10 C9 120.7(5) . . ?
C12 C11 C10 118.9(5) . . ?
C12 C11 H11A 120.5 . . ?
C10 C11 H11A 120.5 . . ?
C11 C12 C13 118.5(6) . . ?
C11 C12 H12A 120.8 . . ?
C13 C12 H12A 120.8 . . ?
C14 C13 C12 119.4(6) . . ?
C14 C13 H13A 120.3 . . ?
C12 C13 H13A 120.3 . . ?
N7 C14 C13 122.9(6) . . ?
N7 C14 H14A 118.6 . . ?
C13 C14 H14A 118.6 . . ?
N4 C15 C16 119.5(6) . . ?
N4 C15 H15A 120.3 . . ?
C16 C15 H15A 120.3 . . ?
C17 C16 C15 120.7(6) . . ?
C17 C16 H16A 119.7 . . ?
C15 C16 H16A 119.7 . . ?
C16 C17 C18 120.1(6) . . ?
C16 C17 H17A 119.9 . . ?
C18 C17 H17A 119.9 . . ?
C17 C18 C19 117.2(6) . . ?
C17 C18 H18A 121.4 . . ?
C19 C18 H18A 121.4 . . ?
N4 C19 C18 124.7(5) . . ?
N4 C19 C20 115.9(4) . . ?
C18 C19 C20 119.4(5) . . ?
N3 C20 C19 120.1(5) . . ?
N3 C20 H20A 119.9 . . ?
C19 C20 H20A 119.9 . . ?
C21 C21 N3 113.9(8) 7_556 . ?
C21 C21 H21A 108.8 7_556 . ?
N3 C21 H21A 108.8 . . ?
C21 C21 H21B 108.8 7_556 . ?
N3 C21 H21B 108.7 . . ?
H21A C21 H21B 107.6 . . ?

loop_
_geom_bond_atom_site_label_1
_geom_bond_atom_site_label_2
_geom_bond_distance
_geom_bond_site_symmetry_2
_geom_bond_publ_flag
Mn1 N5 2.186(5) . ?
Mn1 N2 2.250(4) . ?
Mn1 N4 2.258(4) . ?
Mn1 N3 2.279(4) . ?
Mn1 N1 2.312(4) . ?
Cl1 O1 1.277(8) . ?
Cl1 O2 1.362(6) . ?
Cl1 O3 1.398(7) . ?
Cl1 O4 1.410(6) . ?
Cl2 O5 1.288(6) . ?
Cl2 O5 1.288(6) 2 ?
Cl2 O7 1.333(7) . ?
Cl2 O7 1.333(6) 2 ?
N1 C6 1.264(6) . ?
N1 C7 1.467(6) . ?
N2 C9 1.263(6) . ?
N2 C8 1.491(6) . ?
N3 C20 1.260(6) . ?
N3 C21 1.471(7) . ?
N4 C19 1.318(6) . ?
N4 C15 1.344(6) . ?
N5 N6 1.120(5) . ?
N8 C5 1.331(6) . ?
N8 C1 1.356(6) . ?
N7 C14 1.308(6) . ?
N7 C10 1.328(6) . ?
N6 N5 1.120(5) 7 ?
C1 C2 1.365(8) . ?
C1 H1A 0.9300 . ?
C2 C3 1.373(7) . ?
C2 H2A 0.9300 . ?
C3 C4 1.360(8) . ?
C3 H3A 0.9300 . ?
C4 C5 1.398(7) . ?
C4 H4A 0.9300 . ?
C5 C6 1.449(7) . ?
C6 H6A 0.9300 . ?
C7 C8 1.499(8) . ?
C7 H7B 0.9700 . ?
C7 H7C 0.9700 . ?
C8 H8B 0.9700 . ?
C8 H8C 0.9700 . ?
C9 C10 1.429(8) . ?
C9 H9A 0.9300 . ?
C10 C11 1.389(6) . ?
C11 C12 1.353(8) . ?
C11 H11A 0.9300 . ?
C12 C13 1.370(9) . ?
C12 H12A 0.9300 . ?
C13 C14 1.367(8) . ?
C13 H13A 0.9300 . ?
C14 H14A 0.9300 . ?
C15 C16 1.402(8) . ?
C15 H15A 0.9300 . ?
C16 C17 1.337(9) . ?
C16 H16A 0.9300 . ?
C17 C18 1.346(8) . ?
C17 H17A 0.9300 . ?
C18 C19 1.378(7) . ?
C18 H18A 0.9300 . ?
C19 C20 1.504(7) . ?
C20 H20A 0.9300 . ?
C21 C21 1.415(12) 7_556 ?
C21 H21A 0.9700 . ?
C21 H21B 0.9700 . ?

loop_
_geom_torsion_atom_site_label_1
_geom_torsion_atom_site_label_2
_geom_torsion_atom_site_label_3
_geom_torsion_atom_site_label_4
_geom_torsion
_geom_torsion_site_symmetry_1
_geom_torsion_site_symmetry_2
_geom_torsion_site_symmetry_3
_geom_torsion_site_symmetry_4
_geom_torsion_publ_flag
N5 Mn1 N1 C6 75.8(5) . . . . ?
N2 Mn1 N1 C6 160.2(5) . . . . ?
N4 Mn1 N1 C6 -22.5(6) . . . . ?
N3 Mn1 N1 C6 -90.0(4) . . . . ?
N5 Mn1 N1 C7 -93.0(4) . . . . ?
N2 Mn1 N1 C7 -8.6(4) . . . . ?
N4 Mn1 N1 C7 168.7(4) . . . . ?
N3 Mn1 N1 C7 101.2(4) . . . . ?
N5 Mn1 N2 C9 -104.3(5) . . . . ?
N4 Mn1 N2 C9 -21.0(6) . . . . ?
N3 Mn1 N2 C9 68.8(5) . . . . ?
N1 Mn1 N2 C9 156.1(5) . . . . ?
N5 Mn1 N2 C8 77.6(4) . . . . ?
N4 Mn1 N2 C8 160.9(3) . . . . ?
N3 Mn1 N2 C8 -109.2(4) . . . . ?
N1 Mn1 N2 C8 -21.9(4) . . . . ?
N5 Mn1 N3 C20 12.6(8) . . . . ?
N2 Mn1 N3 C20 -145.5(4) . . . . ?
N4 Mn1 N3 C20 -1.7(4) . . . . ?
N1 Mn1 N3 C20 143.1(4) . . . . ?
N5 Mn1 N3 C21 -165.0(6) . . . . ?
N2 Mn1 N3 C21 36.8(6) . . . . ?
N4 Mn1 N3 C21 -179.4(6) . . . . ?
N1 Mn1 N3 C21 -34.5(6) . . . . ?
N5 Mn1 N4 C19 -170.4(4) . . . . ?
N2 Mn1 N4 C19 106.5(4) . . . . ?
N3 Mn1 N4 C19 5.0(3) . . . . ?
N1 Mn1 N4 C19 -68.9(4) . . . . ?
N5 Mn1 N4 C15 3.4(4) . . . . ?
N2 Mn1 N4 C15 -79.6(5) . . . . ?
N3 Mn1 N4 C15 178.9(4) . . . . ?
N1 Mn1 N4 C15 105.0(5) . . . . ?
N2 Mn1 N5 N6 20.6(14) . . . . ?
N4 Mn1 N5 N6 -125.1(14) . . . . ?
N3 Mn1 N5 N6 -138.9(12) . . . . ?
N1 Mn1 N5 N6 91.2(14) . . . . ?
C5 N8 C1 C2 1.1(7) . . . . ?
N8 C1 C2 C3 -1.5(8) . . . . ?
C1 C2 C3 C4 1.4(8) . . . . ?
C2 C3 C4 C5 -1.0(8) . . . . ?
C1 N8 C5 C4 -0.8(7) . . . . ?
C1 N8 C5 C6 -179.3(4) . . . . ?
C3 C4 C5 N8 0.7(8) . . . . ?
C3 C4 C5 C6 179.2(5) . . . . ?
C7 N1 C6 C5 176.4(5) . . . . ?
Mn1 N1 C6 C5 7.9(7) . . . . ?
N8 C5 C6 N1 -0.5(8) . . . . ?
C4 C5 C6 N1 -179.1(5) . . . . ?
C6 N1 C7 C8 -133.2(5) . . . . ?
Mn1 N1 C7 C8 36.0(6) . . . . ?
C9 N2 C8 C7 -129.6(5) . . . . ?
Mn1 N2 C8 C7 48.5(5) . . . . ?
N1 C7 C8 N2 -52.4(6) . . . . ?
C8 N2 C9 C10 -179.5(5) . . . . ?
Mn1 N2 C9 C10 2.6(7) . . . . ?
C14 N7 C10 C11 -0.1(7) . . . . ?
C14 N7 C10 C9 176.0(5) . . . . ?
N2 C9 C10 N7 3.5(7) . . . . ?
N2 C9 C10 C11 179.6(5) . . . . ?
N7 C10 C11 C12 -1.2(7) . . . . ?
C9 C10 C11 C12 -177.2(5) . . . . ?
C10 C11 C12 C13 1.7(8) . . . . ?
C11 C12 C13 C14 -0.9(9) . . . . ?
C10 N7 C14 C13 0.9(9) . . . . ?
C12 C13 C14 N7 -0.4(10) . . . . ?
C19 N4 C15 C16 4.0(8) . . . . ?
Mn1 N4 C15 C16 -169.8(4) . . . . ?
N4 C15 C16 C17 -2.6(10) . . . . ?
C15 C16 C17 C18 -0.3(11) . . . . ?
C16 C17 C18 C19 1.6(10) . . . . ?
C15 N4 C19 C18 -2.8(8) . . . . ?
Mn1 N4 C19 C18 171.7(5) . . . . ?
C15 N4 C19 C20 178.2(4) . . . . ?
Mn1 N4 C19 C20 -7.3(5) . . . . ?
C17 C18 C19 N4 -0.1(9) . . . . ?
C17 C18 C19 C20 178.9(6) . . . . ?
C21 N3 C20 C19 176.4(5) . . . . ?
Mn1 N3 C20 C19 -1.4(7) . . . . ?
N4 C19 C20 N3 6.1(8) . . . . ?
C18 C19 C20 N3 -173.0(5) . . . . ?
C20 N3 C21 C21 63.0(15) . . . 7_556 ?
Mn1 N3 C21 C21 -119.5(11) . . . 7_556 ?
